data_2207566
loop_
_publ_author_name
'Han, Jian-Rong'
'Zhen, Xiao-Li'

_publ_section_title
;
 3-[2-(3-Formylphenoxy)ethoxy]benzaldehyde
;
_journal_coeditor_code HK6060
_journal_issue 12
_journal_name_full 'Acta Crystallographica Section E'
_journal_page_first o4250
_journal_page_last o4251
_journal_paper_doi 10.1107/S1600536805038080
_journal_volume 61
_journal_year 2005
_chemical_formula_iupac 'C16 H14 O4'
_chemical_formula_moiety 'C16 H14 O4'
_chemical_formula_sum 'C16 H14 O4'
_chemical_formula_weight 270.27
_chemical_name_systematic
;
3-[2-(3-Formylphenoxy)ethoxy]benzaldehyde
;
_space_group_IT_number 14
_symmetry_cell_setting monoclinic
_symmetry_space_group_name_Hall '-P 2ybc'
_symmetry_space_group_name_H-M 'P 1 21/c 1'
_atom_sites_solution_hydrogens geom
_atom_sites_solution_primary direct
_atom_sites_solution_secondary difmap
_audit_creation_method SHELXL97
_cell_angle_alpha 90.00
_cell_angle_beta 100.309(4)
_cell_angle_gamma 90.00
_cell_formula_units_Z 2
_cell_length_a 5.6966(14)
_cell_length_b 16.098(4)
_cell_length_c 7.4113(18)
_cell_measurement_reflns_used 1346
_cell_measurement_temperature 294(2)
_cell_measurement_theta_max 24.48
_cell_measurement_theta_min 3.07
_cell_volume 668.7(3)
_computing_cell_refinement 'SAINT (Bruker, 1999)'
_computing_data_collection 'SMART (Bruker, 1999)'
_computing_data_reduction SAINT
_computing_molecular_graphics 'SHELXTL (Sheldrick, 1997b)'
_computing_publication_material SHELXTL
_computing_structure_refinement 'SHELXL97 (Sheldrick, 1997a)'
_computing_structure_solution 'SHELXS97 (Sheldrick, 1997a)'
_diffrn_ambient_temperature 294(2)
_diffrn_measured_fraction_theta_full 0.996
_diffrn_measured_fraction_theta_max 0.997
_diffrn_measurement_device_type 'Bruker SMART APEX CCD area-detector'
_diffrn_measurement_method '\f and \w'
_diffrn_radiation_monochromator graphite
_diffrn_radiation_source 'fine-focus sealed tube'
_diffrn_radiation_type MoK\a
_diffrn_radiation_wavelength 0.71073
_diffrn_reflns_av_R_equivalents 0.0316
_diffrn_reflns_av_sigmaI/netI 0.0292
_diffrn_reflns_limit_h_max 6
_diffrn_reflns_limit_h_min -7
_diffrn_reflns_limit_k_max 20
_diffrn_reflns_limit_k_min -13
_diffrn_reflns_limit_l_max 9
_diffrn_reflns_limit_l_min -8
_diffrn_reflns_number 3701
_diffrn_reflns_theta_full 26.37
_diffrn_reflns_theta_max 26.37
_diffrn_reflns_theta_min 2.53
_diffrn_standards_number 0
_exptl_absorpt_coefficient_mu 0.097
_exptl_absorpt_correction_T_max 0.987
_exptl_absorpt_correction_T_min 0.952
_exptl_absorpt_correction_type multi-scan
_exptl_absorpt_process_details '(SADABS; Sheldrick, 1996)'
_exptl_crystal_colour colourless
_exptl_crystal_density_diffrn 1.342
_exptl_crystal_density_method 'not measured'
_exptl_crystal_description block
_exptl_crystal_F_000 284
_exptl_crystal_size_max 0.36
_exptl_crystal_size_mid 0.22
_exptl_crystal_size_min 0.14
_refine_diff_density_max 0.200
_refine_diff_density_min -0.184
_refine_ls_extinction_method none
_refine_ls_goodness_of_fit_ref 0.997
_refine_ls_hydrogen_treatment constr
_refine_ls_matrix_type full
_refine_ls_number_parameters 91
_refine_ls_number_reflns 1366
_refine_ls_number_restraints 0
_refine_ls_restrained_S_all 0.997
_refine_ls_R_factor_all 0.0724
_refine_ls_R_factor_gt 0.0428
_refine_ls_shift/su_max 0.000
_refine_ls_shift/su_mean 0.000
_refine_ls_structure_factor_coef Fsqd
_refine_ls_weighting_details 'calc w = 1/[\s^2^(Fo^2^)+(0.0734P)^2^+0.0615P] where P=(Fo^2^+2Fc^2^)/3'
_refine_ls_weighting_scheme calc
_refine_ls_wR_factor_gt 0.1077
_refine_ls_wR_factor_ref 0.1299
_reflns_number_gt 899
_reflns_number_total 1366
_reflns_threshold_expression I>2\s(I)
_cod_data_source_file hk6060.cif
_cod_data_source_block I
_cod_depositor_comments
;
The following automatic conversions were performed:
'_symmetry_cell_setting' value 'Monoclinic' changed to 'monoclinic'
according to '/home/saulius/struct/CIF-dictionaries/cif_core.dic'
dictionary named 'cif_core.dic' version 2.4.1 from 2010-06-29.

Automatic conversion script
Id: cif_fix_enum 1527 2010-12-29 10:47:43Z saulius 

The following automatic conversions were performed:

'_symmetry_cell_setting' value 'Monoclinic' changed to 'monoclinic'
according to /home/saulius/struct/CIF-dictionaries/cif_core.dic
dictionary named 'cif_core.dic' version 2.4.1 from 2010-06-29.

Automatic conversion script
Id: cif_fix_values 1715 2011-07-08 13:25:40Z adriana 
;
_cod_original_sg_symbol_H-M 'P 21/c'
_cod_database_code 2207566
_cod_database_fobs_code 2207566

loop_
_symmetry_equiv_pos_as_xyz
'x, y, z'
'-x, y+1/2, -z+1/2'
'-x, -y, -z'
'x, -y-1/2, z-1/2'

loop_
_atom_site_label
_atom_site_fract_x
_atom_site_fract_y
_atom_site_fract_z
_atom_site_U_iso_or_equiv
_atom_site_adp_type
_atom_site_calc_flag
_atom_site_refinement_flags
_atom_site_occupancy
_atom_site_type_symbol
O1 0.1928(3) 0.83773(8) 0.8136(2) 0.0731(5) Uani d . 1 O
O2 0.2299(2) 0.51668(7) 0.84160(18) 0.0594(4) Uani d . 1 O
C1 0.0769(3) 0.57881(10) 0.7689(2) 0.0456(5) Uani d . 1 C
C2 0.1214(3) 0.66224(10) 0.7957(2) 0.0455(5) Uani d . 1 C
H2 0.2640 0.6800 0.8665 0.055 Uiso calc R 1 H
C3 -0.0478(3) 0.71993(10) 0.7165(2) 0.0454(4) Uani d . 1 C
C4 -0.2600(3) 0.69346(11) 0.6119(3) 0.0539(5) Uani d . 1 C
H4 -0.3743 0.7321 0.5610 0.065 Uiso calc R 1 H
C5 -0.3023(3) 0.60955(12) 0.5831(3) 0.0569(5) Uani d . 1 C
H5 -0.4442 0.5918 0.5113 0.068 Uiso calc R 1 H
C6 -0.1346(3) 0.55210(11) 0.6605(3) 0.0508(5) Uani d . 1 C
H6 -0.1627 0.4957 0.6403 0.061 Uiso calc R 1 H
C7 0.0042(4) 0.80932(11) 0.7398(3) 0.0575(5) Uani d . 1 C
H7 -0.1170 0.8465 0.6944 0.069 Uiso calc R 1 H
C8 0.4346(3) 0.53985(10) 0.9722(2) 0.0497(5) Uani d . 1 C
H8A 0.3876 0.5665 1.0776 0.060 Uiso calc R 1 H
H8B 0.5345 0.5778 0.9180 0.060 Uiso calc R 1 H

loop_
_atom_site_aniso_label
_atom_site_aniso_U_11
_atom_site_aniso_U_22
_atom_site_aniso_U_33
_atom_site_aniso_U_12
_atom_site_aniso_U_13
_atom_site_aniso_U_23
O1 0.0737(10) 0.0420(8) 0.0952(12) -0.0063(7) -0.0079(9) 0.0038(7)
O2 0.0588(8) 0.0343(7) 0.0753(9) 0.0112(6) -0.0144(7) -0.0015(6)
C1 0.0469(10) 0.0366(9) 0.0509(10) 0.0081(7) 0.0022(8) 0.0036(8)
C2 0.0429(10) 0.0372(9) 0.0522(10) 0.0023(7) -0.0033(8) 0.0000(7)
C3 0.0476(10) 0.0370(9) 0.0497(10) 0.0051(7) 0.0034(8) 0.0044(7)
C4 0.0461(10) 0.0465(11) 0.0648(12) 0.0092(8) -0.0019(9) 0.0092(9)
C5 0.0453(10) 0.0520(12) 0.0671(12) -0.0028(8) -0.0071(9) 0.0035(9)
C6 0.0507(11) 0.0368(9) 0.0610(11) -0.0036(8) -0.0003(9) -0.0013(8)
C7 0.0642(12) 0.0389(10) 0.0654(12) 0.0089(9) 0.0011(10) 0.0073(9)
C8 0.0509(10) 0.0393(9) 0.0544(10) 0.0099(8) -0.0027(8) -0.0008(8)

loop_
_atom_type_symbol
_atom_type_description
_atom_type_scat_dispersion_real
_atom_type_scat_dispersion_imag
_atom_type_scat_source
C C 0.0033 0.0016 'International Tables Vol C Tables 4.2.6.8 and 6.1.1.4'
H H 0.0000 0.0000 'International Tables Vol C Tables 4.2.6.8 and 6.1.1.4'
O O 0.0106 0.0060 'International Tables Vol C Tables 4.2.6.8 and 6.1.1.4'

loop_
_geom_angle_atom_site_label_1
_geom_angle_atom_site_label_2
_geom_angle_atom_site_label_3
_geom_angle_site_symmetry_1
_geom_angle_site_symmetry_3
_geom_angle
_geom_angle_publ_flag
C1 O2 C8 . . 117.45(14) yes
O2 C1 C2 . . 124.60(16) yes
O2 C1 C6 . . 115.16(16) yes
C2 C1 C6 . . 120.24(15) ?
C1 C2 C3 . . 119.71(16) ?
C1 C2 H2 . . 120.1 ?
C3 C2 H2 . . 120.1 ?
C4 C3 C2 . . 120.11(16) ?
C4 C3 C7 . . 120.32(16) ?
C2 C3 C7 . . 119.53(16) ?
C3 C4 C5 . . 119.94(16) ?
C3 C4 H4 . . 120.0 ?
C5 C4 H4 . . 120.0 ?
C6 C5 C4 . . 120.18(16) ?
C6 C5 H5 . . 119.9 ?
C4 C5 H5 . . 119.9 ?
C5 C6 C1 . . 119.79(17) ?
C5 C6 H6 . . 120.1 ?
C1 C6 H6 . . 120.1 ?
O1 C7 C3 . . 124.65(18) yes
O1 C7 H7 . . 117.7 ?
C3 C7 H7 . . 117.7 ?
O2 C8 C8 . 3_667 105.52(17) yes
O2 C8 H8A . . 110.6 ?
C8 C8 H8A 3_667 . 110.6 ?
O2 C8 H8B . . 110.6 ?
C8 C8 H8B 3_667 . 110.6 ?
H8A C8 H8B . . 108.8 ?

loop_
_geom_bond_atom_site_label_1
_geom_bond_atom_site_label_2
_geom_bond_site_symmetry_2
_geom_bond_distance
_geom_bond_publ_flag
O1 C7 . 1.205(2) yes
O2 C1 . 1.372(2) yes
O2 C8 . 1.425(2) yes
C1 C2 . 1.375(2) ?
C1 C6 . 1.391(2) ?
C2 C3 . 1.391(2) ?
C2 H2 . 0.9300 ?
C3 C4 . 1.381(2) ?
C3 C7 . 1.473(2) ?
C4 C5 . 1.382(3) ?
C4 H4 . 0.9300 ?
C5 C6 . 1.379(2) ?
C5 H5 . 0.9300 ?
C6 H6 . 0.9300 ?
C7 H7 . 0.9300 ?
C8 C8 3_667 1.504(3) ?
C8 H8A . 0.9700 ?
C8 H8B . 0.9700 ?

loop_
_geom_hbond_atom_site_label_D
_geom_hbond_atom_site_label_H
_geom_hbond_atom_site_label_A
_geom_hbond_site_symmetry_A
_geom_hbond_distance_DH
_geom_hbond_distance_HA
_geom_hbond_distance_DA
_geom_hbond_angle_DHA
_geom_hbond_publ_flag
C6 H6 O1 2_546 0.93 2.57 3.475(2) 163 yes
C5 H5 O1 4_475 0.93 2.57 3.306(2) 136 yes

loop_
_geom_torsion_atom_site_label_1
_geom_torsion_atom_site_label_2
_geom_torsion_atom_site_label_3
_geom_torsion_atom_site_label_4
_geom_torsion_site_symmetry_4
_geom_torsion
C8 O2 C1 C2 . 8.4(3)
C8 O2 C1 C6 . -172.15(15)
O2 C1 C2 C3 . -179.42(16)
C6 C1 C2 C3 . 1.1(3)
C1 C2 C3 C4 . 0.2(3)
C1 C2 C3 C7 . -177.75(17)
C2 C3 C4 C5 . -1.2(3)
C7 C3 C4 C5 . 176.73(18)
C3 C4 C5 C6 . 0.9(3)
C4 C5 C6 C1 . 0.4(3)
O2 C1 C6 C5 . 179.03(16)
C2 C1 C6 C5 . -1.4(3)
C4 C3 C7 O1 . -172.63(19)
C2 C3 C7 O1 . 5.4(3)
C1 O2 C8 C8 3_667 179.57(18)
